data_4304316
loop_
_publ_author_name
'Mikael Erlandsson'
'Luca Gonsalvi'
'Andrea Ienco'
'Maurizio Peruzzini'

_publ_contact_author 'Ienco, Andrea'
_publ_contact_author_email andrea.ienco@iccom.cnr.it
_publ_section_title
;
Diastereomerically Enriched Analogues of the Water-Soluble Phosphine PTA.
Synthesis of
Phenyl(1,3,5-triaza-7-phosphatricyclo[3.3.1.13,7]dec-6-yl)methanol (PZA)
and the Sulfide PZA(S) and X-ray Crystal Structures of the Oxide PZA(O) and
[Cp*IrCl2(PZA)]
;
_journal_name_full 'Inorganic Chemistry'
_journal_page_first 8
_journal_page_last 10
_journal_paper_doi 10.1021/ic701795y
_journal_volume 47
_journal_year 2008
_chemical_compound_source 'synthesis as described'
_chemical_formula_moiety 'C23 H33 Cl2 Ir1 N3 O1 P1'
_chemical_formula_sum 'C23 H33 Cl2 Ir N3 O P'
_chemical_formula_weight 661.59
_chemical_name_systematic
;
 ?
;
_space_group_IT_number 14
_symmetry_cell_setting monoclinic
_symmetry_Int_Tables_number 14
_symmetry_space_group_name_Hall '-P 2ybc'
_symmetry_space_group_name_H-M 'P 1 21/c 1'
_atom_sites_solution_hydrogens geom
_atom_sites_solution_primary direct
_atom_sites_solution_secondary difmap
_audit_creation_date 2007-11-24T18:51:12-00:00
_audit_creation_method 'WinGX routine CIF_UPDATE'
_cell_angle_alpha 90
_cell_angle_beta 90.4071(18)
_cell_angle_gamma 90
_cell_formula_units_Z 4
_cell_length_a 8.87890(17)
_cell_length_b 13.626(2)
_cell_length_c 20.3750(4)
_cell_measurement_reflns_used 7412
_cell_measurement_temperature 293(2)
_cell_measurement_theta_max 32.3607
_cell_measurement_theta_min 3.7545
_cell_measurement_wavelength 0.71073
_cell_volume 2465.0(4)
_computing_cell_refinement
;
        CrysAlis RED, Oxford Diffraction Ltd.,
        Version 1.171.32.5 (release 08-05-2007 CrysAlis171 .NET)
        (compiled May  8 2007,13:10:02)
;
_computing_data_collection
;
        CrysAlis CCD, Oxford Diffraction Ltd.,
        Version 1.171.32.5 (release 08-05-2007 CrysAlis171 .NET)
        (compiled May  8 2007,13:10:02)
;
_computing_data_reduction
;
        CrysAlis RED, Oxford Diffraction Ltd.,
        Version 1.171.32.5 (release 08-05-2007 CrysAlis171 .NET)
        (compiled May  8 2007,13:10:02)
;
_computing_molecular_graphics 'Ortep-3 for Windows (Farrugia, 1997)'
_computing_publication_material 'WinGX publication routines (Farrugia, 1999)'
_computing_structure_refinement 'SHELXL-97 (Sheldrick, 1997)'
_computing_structure_solution 'SIR97 (Giacovazzo et al, 1997)'
_diffrn_ambient_temperature 293(2)
_diffrn_detector_area_resol_mean 16.4547
_diffrn_measured_fraction_theta_full 0.955
_diffrn_measured_fraction_theta_max 0.917
_diffrn_orient_matrix_UB_11 -0.0778435785
_diffrn_orient_matrix_UB_12 -0.0108750532
_diffrn_orient_matrix_UB_13 0.002277524
_diffrn_orient_matrix_UB_21 -0.0017046748
_diffrn_orient_matrix_UB_22 0.021574505
_diffrn_orient_matrix_UB_23 0.0316229139
_diffrn_orient_matrix_UB_31 -0.0175215197
_diffrn_orient_matrix_UB_32 0.0460827556
_diffrn_orient_matrix_UB_33 -0.0142768251
_diffrn_radiation_monochromator graphite
_diffrn_radiation_probe x-ray
_diffrn_radiation_type MoK\a
_diffrn_radiation_wavelength 0.71069
_diffrn_reflns_av_R_equivalents 0.0294
_diffrn_reflns_av_unetI/netI 0.0576
_diffrn_reflns_limit_h_max 6
_diffrn_reflns_limit_h_min -12
_diffrn_reflns_limit_k_max 19
_diffrn_reflns_limit_k_min -19
_diffrn_reflns_limit_l_max 27
_diffrn_reflns_limit_l_min -29
_diffrn_reflns_number 16382
_diffrn_reflns_theta_full 25
_diffrn_reflns_theta_max 31.5
_diffrn_reflns_theta_min 3.77
_exptl_absorpt_coefficient_mu 5.719
_exptl_absorpt_correction_T_max 0.32
_exptl_absorpt_correction_T_min 0.15892
_exptl_absorpt_correction_type multi-scan
_exptl_absorpt_process_details
;
        CrysAlis RED, Oxford Diffraction Ltd.,
        Version 1.171.32.5 (release 08-05-2007 CrysAlis171 .NET)
        (compiled May  8 2007,13:10:02)
        Empirical absorption correction using spherical harmonics,
 implemented in SCALE3 ABSPACK scaling algorithm.
;
_exptl_crystal_colour orange
_exptl_crystal_density_diffrn 1.783
_exptl_crystal_density_method 'not measured'
_exptl_crystal_description parallepiped
_exptl_crystal_F_000 1304
_exptl_crystal_size_max 0.4
_exptl_crystal_size_mid 0.2
_exptl_crystal_size_min 0.2
_refine_diff_density_max 2.031
_refine_diff_density_min -1.301
_refine_diff_density_rms 0.121
_refine_ls_extinction_method none
_refine_ls_goodness_of_fit_ref 0.998
_refine_ls_hydrogen_treatment fixed
_refine_ls_matrix_type full
_refine_ls_number_parameters 297
_refine_ls_number_reflns 7502
_refine_ls_number_restraints 0
_refine_ls_restrained_S_all 0.998
_refine_ls_R_factor_all 0.06
_refine_ls_R_factor_gt 0.0292
_refine_ls_shift/su_max 0.002
_refine_ls_shift/su_mean 0
_refine_ls_structure_factor_coef Fsqd
_refine_ls_weighting_details 'calc w=1/[\s^2^(Fo^2^)+(0.0290P)^2^+0.0000P] where P=(Fo^2^+2Fc^2^)/3'
_refine_ls_weighting_scheme calc
_refine_ls_wR_factor_gt 0.0557
_refine_ls_wR_factor_ref 0.0671
_reflns_number_gt 4959
_reflns_number_total 7502
_reflns_threshold_expression >2sigma(I)
_cod_data_source_file ic701795y-file007.cif
_cod_data_source_block irptaf
_cod_database_code 4304316

loop_
_symmetry_equiv_pos_as_xyz
'x, y, z'
'-x, y+1/2, -z+1/2'
'-x, -y, -z'
'x, -y-1/2, z-1/2'

loop_
_atom_site_label
_atom_site_type_symbol
_atom_site_fract_x
_atom_site_fract_y
_atom_site_fract_z
_atom_site_U_iso_or_equiv
_atom_site_adp_type
_atom_site_occupancy
_atom_site_symmetry_multiplicity
_atom_site_calc_flag
_atom_site_refinement_flags
_atom_site_disorder_assembly
_atom_site_disorder_group
Ir1 Ir 0.171193(16) 0.077012(9) 0.770584(7) 0.02999(5) Uani 1 1 d . . .
Cl1 Cl -0.06750(12) 0.00148(8) 0.79538(5) 0.0524(3) Uani 1 1 d . . .
Cl2 Cl 0.24610(13) -0.07135(7) 0.71352(5) 0.0484(2) Uani 1 1 d . . .
P1 P 0.05594(11) 0.12944(7) 0.67558(5) 0.0303(2) Uani 1 1 d . . .
C1 C 0.1600(4) 0.1884(3) 0.60693(18) 0.0324(8) Uani 1 1 d . A .
H1 H 0.1994 0.2508 0.6237 0.039 Uiso 1 1 calc R . .
C2 C -0.0525(5) 0.0366(3) 0.6285(2) 0.0444(10) Uani 1 1 d . . .
H2A H 0.0153 -0.0143 0.6134 0.053 Uiso 1 1 calc R . .
H2B H -0.1262 0.0063 0.657 0.053 Uiso 1 1 calc R . .
C3 C -0.0937(4) 0.2215(3) 0.6844(2) 0.0454(10) Uani 1 1 d . . .
H3A H -0.1679 0.1976 0.7152 0.055 Uiso 1 1 calc R . .
H3B H -0.0508 0.2814 0.7022 0.055 Uiso 1 1 calc R . .
N1 N 0.0541(3) 0.2126(2) 0.55268(15) 0.0367(7) Uani 1 1 d . . .
N2 N -0.1297(4) 0.0806(2) 0.57197(17) 0.0445(8) Uani 1 1 d . . .
N3 N -0.1686(4) 0.2435(3) 0.62122(17) 0.0478(9) Uani 1 1 d . . .
C4 C -0.0250(5) 0.1256(3) 0.52570(19) 0.0450(10) Uani 1 1 d . . .
H4A H -0.0803 0.145 0.4866 0.054 Uiso 1 1 calc R . .
H4B H 0.0492 0.0772 0.5129 0.054 Uiso 1 1 calc R . .
C5 C -0.2375(5) 0.1547(4) 0.5930(2) 0.0565(12) Uani 1 1 d . . .
H5A H -0.3035 0.1258 0.6255 0.068 Uiso 1 1 calc R . .
H5B H -0.2992 0.1735 0.5556 0.068 Uiso 1 1 calc R . .
C6 C -0.0619(5) 0.2833(3) 0.5744(2) 0.0473(10) Uani 1 1 d . . .
H6A H -0.012 0.3395 0.594 0.057 Uiso 1 1 calc R . .
H6B H -0.1172 0.3063 0.5361 0.057 Uiso 1 1 calc R . .
O1A O 0.3979(6) 0.1108(4) 0.6285(3) 0.0430(16) Uani 0.517(6) 1 d P A 1
H1A H 0.3677 0.0683 0.6536 0.065 Uiso 0.517(6) 1 calc PR A 1
O1B O 0.2725(8) 0.0320(4) 0.5779(3) 0.052(2) Uani 0.483(6) 1 d P A 2
H1B H 0.2433 0.0093 0.6128 0.078 Uiso 0.483(6) 1 calc PR A 2
C7 C 0.2948(4) 0.1289(3) 0.5843(2) 0.0458(10) Uani 1 1 d . . .
C8 C 0.3766(4) 0.1751(3) 0.5261(2) 0.0415(9) Uani 1 1 d . A .
C9 C 0.4134(6) 0.1202(4) 0.4729(2) 0.0659(14) Uani 1 1 d . . .
H9 H 0.3779 0.0562 0.4698 0.079 Uiso 1 1 calc R A .
C10 C 0.5018(7) 0.1572(5) 0.4237(3) 0.0827(19) Uani 1 1 d . A .
H10 H 0.5266 0.1179 0.3881 0.099 Uiso 1 1 calc R . .
C11 C 0.5537(6) 0.2519(6) 0.4268(3) 0.084(2) Uani 1 1 d . . .
H11 H 0.6143 0.277 0.3937 0.101 Uiso 1 1 calc R A .
C12 C 0.5145(6) 0.3096(4) 0.4800(3) 0.0733(16) Uani 1 1 d . A .
H12 H 0.5478 0.3742 0.4825 0.088 Uiso 1 1 calc R . .
C13 C 0.4264(5) 0.2717(4) 0.5294(2) 0.0547(11) Uani 1 1 d . . .
H13 H 0.4004 0.3107 0.565 0.066 Uiso 1 1 calc R A .
C14 C 0.2194(5) 0.1038(3) 0.87679(19) 0.0409(10) Uani 1 1 d . . .
C15 C 0.3461(5) 0.0614(3) 0.8490(2) 0.0430(10) Uani 1 1 d . . .
C16 C 0.3970(4) 0.1247(3) 0.79646(19) 0.0425(9) Uani 1 1 d . . .
C17 C 0.2991(4) 0.2068(3) 0.79437(19) 0.0371(9) Uani 1 1 d . . .
C18 C 0.1825(4) 0.1934(3) 0.84206(19) 0.0400(9) Uani 1 1 d . . .
C19 C 0.1310(6) 0.0636(4) 0.9343(2) 0.0671(15) Uani 1 1 d . . .
H19A H 0.1718 0.0011 0.9471 0.101 Uiso 1 1 calc R . .
H19B H 0.0273 0.0558 0.9217 0.101 Uiso 1 1 calc R . .
H19C H 0.138 0.1084 0.9705 0.101 Uiso 1 1 calc R . .
C20 C 0.4213(6) -0.0332(3) 0.8681(3) 0.0716(16) Uani 1 1 d . . .
H20A H 0.5081 -0.0194 0.8949 0.107 Uiso 1 1 calc R . .
H20B H 0.4518 -0.0675 0.8293 0.107 Uiso 1 1 calc R . .
H20C H 0.352 -0.073 0.8923 0.107 Uiso 1 1 calc R . .
C21 C 0.5407(5) 0.1112(5) 0.7602(3) 0.0788(17) Uani 1 1 d . . .
H21A H 0.5523 0.1634 0.7289 0.118 Uiso 1 1 calc R . .
H21B H 0.5387 0.0494 0.7375 0.118 Uiso 1 1 calc R . .
H21C H 0.6237 0.1121 0.7906 0.118 Uiso 1 1 calc R . .
C22 C 0.3231(6) 0.2983(3) 0.7548(2) 0.0723(16) Uani 1 1 d . . .
H22A H 0.3795 0.3449 0.7804 0.109 Uiso 1 1 calc R . .
H22B H 0.2273 0.3261 0.743 0.109 Uiso 1 1 calc R . .
H22C H 0.3778 0.2825 0.7158 0.109 Uiso 1 1 calc R . .
C23 C 0.0636(5) 0.2644(3) 0.8613(3) 0.0677(15) Uani 1 1 d . . .
H23A H 0.0972 0.3011 0.8989 0.102 Uiso 1 1 calc R . .
H23B H -0.0268 0.2294 0.872 0.102 Uiso 1 1 calc R . .
H23C H 0.0437 0.3084 0.8255 0.102 Uiso 1 1 calc R . .

loop_
_atom_site_aniso_label
_atom_site_aniso_U_11
_atom_site_aniso_U_22
_atom_site_aniso_U_33
_atom_site_aniso_U_23
_atom_site_aniso_U_13
_atom_site_aniso_U_12
Ir1 0.03066(7) 0.02748(7) 0.03185(8) -0.00035(6) 0.00215(5) -0.00003(7)
Cl1 0.0423(5) 0.0618(6) 0.0531(7) 0.0071(5) 0.0039(5) -0.0168(6)
Cl2 0.0612(7) 0.0325(4) 0.0514(6) -0.0078(4) 0.0040(5) 0.0089(5)
P1 0.0288(4) 0.0296(4) 0.0324(5) -0.0014(4) -0.0001(4) -0.0011(4)
C1 0.0260(17) 0.0315(17) 0.040(2) 0.0012(16) -0.0004(15) -0.0058(16)
C2 0.052(3) 0.040(2) 0.042(2) 0.0035(18) -0.004(2) -0.010(2)
C3 0.039(2) 0.055(2) 0.043(2) -0.006(2) 0.0031(18) 0.005(2)
N1 0.0379(17) 0.0380(16) 0.0343(17) 0.0011(14) 0.0014(14) 0.0042(15)
N2 0.0356(17) 0.057(2) 0.0407(19) 0.0006(17) -0.0097(15) -0.0128(18)
N3 0.0407(19) 0.059(2) 0.043(2) 0.0005(18) 0.0000(16) 0.0111(19)
C4 0.051(2) 0.051(2) 0.034(2) -0.0067(19) -0.0042(19) -0.006(2)
C5 0.031(2) 0.088(4) 0.050(3) 0.009(3) -0.0016(19) -0.001(3)
C6 0.046(2) 0.048(2) 0.048(3) 0.006(2) -0.006(2) 0.008(2)
O1A 0.033(3) 0.059(4) 0.037(3) 0.010(3) 0.008(2) 0.003(3)
O1B 0.062(4) 0.033(3) 0.062(4) -0.004(3) 0.023(3) 0.008(3)
C7 0.030(2) 0.054(2) 0.054(3) 0.012(2) 0.0042(18) 0.002(2)
C8 0.0234(18) 0.059(2) 0.042(2) 0.005(2) -0.0011(16) 0.0043(19)
C9 0.065(3) 0.079(3) 0.054(3) 0.001(3) 0.010(3) 0.022(3)
C10 0.078(4) 0.117(5) 0.053(3) 0.009(4) 0.016(3) 0.037(4)
C11 0.049(3) 0.143(6) 0.061(4) 0.051(4) 0.013(3) 0.022(4)
C12 0.053(3) 0.089(4) 0.078(4) 0.032(3) -0.003(3) -0.010(3)
C13 0.042(2) 0.069(3) 0.053(3) 0.012(2) 0.001(2) -0.011(2)
C14 0.044(2) 0.046(2) 0.032(2) -0.0066(17) -0.0086(18) -0.012(2)
C15 0.043(2) 0.046(2) 0.040(2) -0.0031(18) -0.0143(18) 0.008(2)
C16 0.032(2) 0.058(2) 0.038(2) -0.001(2) -0.0002(17) -0.004(2)
C17 0.042(2) 0.0316(18) 0.038(2) 0.0019(16) -0.0087(17) -0.0114(18)
C18 0.041(2) 0.0386(19) 0.040(2) -0.0097(18) 0.0010(18) 0.0034(19)
C19 0.083(4) 0.077(3) 0.041(3) -0.004(2) 0.010(3) -0.029(3)
C20 0.088(4) 0.048(2) 0.078(4) -0.006(3) -0.032(3) 0.020(3)
C21 0.041(3) 0.127(5) 0.068(4) -0.015(4) 0.014(2) -0.008(3)
C22 0.099(4) 0.056(3) 0.062(3) 0.019(2) -0.031(3) -0.044(3)
C23 0.064(3) 0.060(3) 0.079(4) -0.031(3) -0.006(3) 0.019(3)

loop_
_atom_type_symbol
_atom_type_description
_atom_type_scat_dispersion_real
_atom_type_scat_dispersion_imag
_atom_type_scat_source
C C 0.0033 0.0016 'International Tables Vol C Tables 4.2.6.8 and 6.1.1.4'
H H 0 0 'International Tables Vol C Tables 4.2.6.8 and 6.1.1.4'
N N 0.0061 0.0033 'International Tables Vol C Tables 4.2.6.8 and 6.1.1.4'
O O 0.0106 0.006 'International Tables Vol C Tables 4.2.6.8 and 6.1.1.4'
P P 0.1023 0.0942 'International Tables Vol C Tables 4.2.6.8 and 6.1.1.4'
Cl Cl 0.1484 0.1585 'International Tables Vol C Tables 4.2.6.8 and 6.1.1.4'
Ir Ir -1.4442 7.9887 'International Tables Vol C Tables 4.2.6.8 and 6.1.1.4'

loop_
_geom_angle_atom_site_label_1
_geom_angle_atom_site_label_2
_geom_angle_atom_site_label_3
_geom_angle
_geom_angle_site_symmetry_1
_geom_angle_site_symmetry_3
_geom_angle_publ_flag
C18 Ir1 C17 38.95(14) . . ?
C18 Ir1 C16 64.97(15) . . ?
C17 Ir1 C16 38.27(14) . . ?
C18 Ir1 C15 63.71(14) . . ?
C17 Ir1 C15 63.51(14) . . ?
C16 Ir1 C15 38.44(15) . . ?
C18 Ir1 C14 38.47(14) . . ?
C17 Ir1 C14 63.31(14) . . ?
C16 Ir1 C14 62.93(15) . . ?
C15 Ir1 C14 36.25(15) . . ?
C18 Ir1 P1 111.04(11) . . ?
C17 Ir1 P1 99.51(10) . . ?
C16 Ir1 P1 121.15(11) . . ?
C15 Ir1 P1 159.58(12) . . ?
C14 Ir1 P1 147.89(11) . . ?
C18 Ir1 Cl1 102.06(11) . . ?
C17 Ir1 Cl1 139.93(11) . . ?
C16 Ir1 Cl1 152.70(11) . . ?
C15 Ir1 Cl1 114.67(12) . . ?
C14 Ir1 Cl1 91.68(11) . . ?
P1 Ir1 Cl1 85.55(4) . . ?
C18 Ir1 Cl2 157.67(11) . . ?
C17 Ir1 Cl2 130.20(11) . . ?
C16 Ir1 Cl2 96.31(12) . . ?
C15 Ir1 Cl2 94.13(11) . . ?
C14 Ir1 Cl2 123.30(11) . . ?
P1 Ir1 Cl2 88.70(4) . . ?
Cl1 Ir1 Cl2 89.38(4) . . ?
C3 P1 C2 98.2(2) . . ?
C3 P1 C1 98.13(18) . . ?
C2 P1 C1 99.49(18) . . ?
C3 P1 Ir1 116.64(13) . . ?
C2 P1 Ir1 116.77(13) . . ?
C1 P1 Ir1 123.10(11) . . ?
N1 C1 C7 112.9(3) . . ?
N1 C1 P1 109.9(2) . . ?
C7 C1 P1 113.1(2) . . ?
N1 C1 H1 106.8 . . ?
C7 C1 H1 106.8 . . ?
P1 C1 H1 106.8 . . ?
N2 C2 P1 111.5(3) . . ?
N2 C2 H2A 109.3 . . ?
P1 C2 H2A 109.3 . . ?
N2 C2 H2B 109.3 . . ?
P1 C2 H2B 109.3 . . ?
H2A C2 H2B 108 . . ?
N3 C3 P1 112.1(3) . . ?
N3 C3 H3A 109.2 . . ?
P1 C3 H3A 109.2 . . ?
N3 C3 H3B 109.2 . . ?
P1 C3 H3B 109.2 . . ?
H3A C3 H3B 107.9 . . ?
C6 N1 C4 107.6(3) . . ?
C6 N1 C1 111.2(3) . . ?
C4 N1 C1 113.3(3) . . ?
C5 N2 C4 108.7(3) . . ?
C5 N2 C2 110.9(3) . . ?
C4 N2 C2 112.5(3) . . ?
C6 N3 C5 108.7(3) . . ?
C6 N3 C3 110.9(3) . . ?
C5 N3 C3 110.9(3) . . ?
N2 C4 N1 113.5(3) . . ?
N2 C4 H4A 108.9 . . ?
N1 C4 H4A 108.9 . . ?
N2 C4 H4B 108.9 . . ?
N1 C4 H4B 108.9 . . ?
H4A C4 H4B 107.7 . . ?
N2 C5 N3 114.4(3) . . ?
N2 C5 H5A 108.7 . . ?
N3 C5 H5A 108.7 . . ?
N2 C5 H5B 108.7 . . ?
N3 C5 H5B 108.7 . . ?
H5A C5 H5B 107.6 . . ?
N3 C6 N1 114.3(3) . . ?
N3 C6 H6A 108.7 . . ?
N1 C6 H6A 108.7 . . ?
N3 C6 H6B 108.7 . . ?
N1 C6 H6B 108.7 . . ?
H6A C6 H6B 107.6 . . ?
C7 O1A H1A 109.5 . . ?
C7 O1B H1B 109.5 . . ?
O1A C7 O1B 89.1(5) . . ?
O1A C7 C1 116.3(4) . . ?
O1B C7 C1 116.0(4) . . ?
O1A C7 C8 106.1(4) . . ?
O1B C7 C8 113.5(4) . . ?
C1 C7 C8 113.2(3) . . ?
C9 C8 C13 118.9(4) . . ?
C9 C8 C7 120.7(4) . . ?
C13 C8 C7 120.2(4) . . ?
C8 C9 C10 121.5(6) . . ?
C8 C9 H9 119.3 . . ?
C10 C9 H9 119.3 . . ?
C11 C10 C9 120.3(6) . . ?
C11 C10 H10 119.8 . . ?
C9 C10 H10 119.8 . . ?
C10 C11 C12 118.9(5) . . ?
C10 C11 H11 120.5 . . ?
C12 C11 H11 120.5 . . ?
C13 C12 C11 120.4(6) . . ?
C13 C12 H12 119.8 . . ?
C11 C12 H12 119.8 . . ?
C12 C13 C8 120.0(5) . . ?
C12 C13 H13 120 . . ?
C8 C13 H13 120 . . ?
C15 C14 C18 109.5(4) . . ?
C15 C14 C19 126.1(4) . . ?
C18 C14 C19 124.4(4) . . ?
C15 C14 Ir1 71.8(2) . . ?
C18 C14 Ir1 67.8(2) . . ?
C19 C14 Ir1 126.4(3) . . ?
C14 C15 C16 108.1(3) . . ?
C14 C15 C20 127.7(5) . . ?
C16 C15 C20 124.1(4) . . ?
C14 C15 Ir1 72.0(2) . . ?
C16 C15 Ir1 68.5(2) . . ?
C20 C15 Ir1 125.0(3) . . ?
C17 C16 C15 107.3(3) . . ?
C17 C16 C21 127.5(4) . . ?
C15 C16 C21 124.4(4) . . ?
C17 C16 Ir1 70.3(2) . . ?
C15 C16 Ir1 73.1(2) . . ?
C21 C16 Ir1 129.4(3) . . ?
C16 C17 C18 108.9(3) . . ?
C16 C17 C22 125.7(4) . . ?
C18 C17 C22 125.1(4) . . ?
C16 C17 Ir1 71.4(2) . . ?
C18 C17 Ir1 70.5(2) . . ?
C22 C17 Ir1 129.6(3) . . ?
C17 C18 C14 106.0(3) . . ?
C17 C18 C23 127.8(4) . . ?
C14 C18 C23 125.3(4) . . ?
C17 C18 Ir1 70.5(2) . . ?
C14 C18 Ir1 73.7(2) . . ?
C23 C18 Ir1 128.9(3) . . ?
C14 C19 H19A 109.5 . . ?
C14 C19 H19B 109.5 . . ?
H19A C19 H19B 109.5 . . ?
C14 C19 H19C 109.5 . . ?
H19A C19 H19C 109.5 . . ?
H19B C19 H19C 109.5 . . ?
C15 C20 H20A 109.5 . . ?
C15 C20 H20B 109.5 . . ?
H20A C20 H20B 109.5 . . ?
C15 C20 H20C 109.5 . . ?
H20A C20 H20C 109.5 . . ?
H20B C20 H20C 109.5 . . ?
C16 C21 H21A 109.5 . . ?
C16 C21 H21B 109.5 . . ?
H21A C21 H21B 109.5 . . ?
C16 C21 H21C 109.5 . . ?
H21A C21 H21C 109.5 . . ?
H21B C21 H21C 109.5 . . ?
C17 C22 H22A 109.5 . . ?
C17 C22 H22B 109.5 . . ?
H22A C22 H22B 109.5 . . ?
C17 C22 H22C 109.5 . . ?
H22A C22 H22C 109.5 . . ?
H22B C22 H22C 109.5 . . ?
C18 C23 H23A 109.5 . . ?
C18 C23 H23B 109.5 . . ?
H23A C23 H23B 109.5 . . ?
C18 C23 H23C 109.5 . . ?
H23A C23 H23C 109.5 . . ?
H23B C23 H23C 109.5 . . ?

loop_
_geom_bond_atom_site_label_1
_geom_bond_atom_site_label_2
_geom_bond_distance
_geom_bond_site_symmetry_2
_geom_bond_publ_flag
Ir1 C18 2.155(4) . ?
Ir1 C17 2.155(3) . ?
Ir1 C16 2.169(4) . ?
Ir1 C15 2.231(4) . ?
Ir1 C14 2.233(4) . ?
Ir1 P1 2.2971(9) . ?
Ir1 Cl1 2.4127(10) . ?
Ir1 Cl2 2.4273(10) . ?
P1 C3 1.837(4) . ?
P1 C2 1.853(4) . ?
P1 C1 1.864(4) . ?
C1 N1 1.483(4) . ?
C1 C7 1.520(5) . ?
C1 H1 0.98 . ?
C2 N2 1.465(5) . ?
C2 H2A 0.97 . ?
C2 H2B 0.97 . ?
C3 N3 1.475(5) . ?
C3 H3A 0.97 . ?
C3 H3B 0.97 . ?
N1 C6 1.480(5) . ?
N1 C4 1.482(5) . ?
N2 C5 1.458(5) . ?
N2 C4 1.464(5) . ?
N3 C6 1.454(5) . ?
N3 C5 1.472(6) . ?
C4 H4A 0.97 . ?
C4 H4B 0.97 . ?
C5 H5A 0.97 . ?
C5 H5B 0.97 . ?
C6 H6A 0.97 . ?
C6 H6B 0.97 . ?
O1A C7 1.303(6) . ?
O1A H1A 0.82 . ?
O1B C7 1.342(7) . ?
O1B H1B 0.82 . ?
C7 C8 1.532(6) . ?
C8 C9 1.357(6) . ?
C8 C13 1.390(6) . ?
C9 C10 1.374(7) . ?
C9 H9 0.93 . ?
C10 C11 1.371(8) . ?
C10 H10 0.93 . ?
C11 C12 1.386(8) . ?
C11 H11 0.93 . ?
C12 C13 1.380(6) . ?
C12 H12 0.93 . ?
C13 H13 0.93 . ?
C14 C15 1.389(6) . ?
C14 C18 1.448(5) . ?
C14 C19 1.517(6) . ?
C15 C16 1.450(6) . ?
C15 C20 1.501(5) . ?
C16 C17 1.417(5) . ?
C16 C21 1.491(6) . ?
C17 C18 1.437(5) . ?
C17 C22 1.500(5) . ?
C18 C23 1.486(5) . ?
C19 H19A 0.96 . ?
C19 H19B 0.96 . ?
C19 H19C 0.96 . ?
C20 H20A 0.96 . ?
C20 H20B 0.96 . ?
C20 H20C 0.96 . ?
C21 H21A 0.96 . ?
C21 H21B 0.96 . ?
C21 H21C 0.96 . ?
C22 H22A 0.96 . ?
C22 H22B 0.96 . ?
C22 H22C 0.96 . ?
C23 H23A 0.96 . ?
C23 H23B 0.96 . ?
C23 H23C 0.96 . ?
